data_1500037
loop_
_publ_author_name
'Carmen R. Maldonado'
'Miguel Quir\'os'
'Juan M. Salas'
'Antonio Rodr\'iguez-Di\'eguez'

_publ_contact_author_address
;
     Departamento de Qu\'imica Inorg\'anica
     Facultad de Ciencias
     Universidad de Granada
     18071 Granada
     SPAIN
;
_publ_contact_author_email mquiros@ugr.es
_publ_contact_author_fax 34-58-248526
_publ_contact_author_name 'Miguel Quir\'os'
_publ_contact_author_phone 34-58-240441
_journal_name_full 'Inorganica Chimica Acta'
_journal_page_first 1553
_journal_page_last 1558
_journal_paper_doi 10.1016/j.ica.2008.07.029
_journal_volume 362
_journal_year 2009
_chemical_formula_moiety 'H12 Mn O6 2+, 2 (C6 H6 N5 O2 1-)'
_chemical_formula_sum 'C12 H24 Mn N10 O10'
_chemical_formula_weight 523.35
_chemical_name_systematic
; 
 ? 
;
_space_group_IT_number 2
_symmetry_cell_setting triclinic
_symmetry_space_group_name_Hall '-P 1'
_symmetry_space_group_name_H-M 'P -1'
_atom_sites_solution_hydrogens mixed
_atom_sites_solution_primary heavy
_atom_sites_solution_secondary difmap
_audit_creation_method SHELXL-97
_cell_angle_alpha 74.563(3)
_cell_angle_beta 80.102(3)
_cell_angle_gamma 63.533(3)
_cell_formula_units_Z 1
_cell_length_a 7.7462(14)
_cell_length_b 8.0979(15)
_cell_length_c 9.9361(18)
_cell_measurement_reflns_used 4476
_cell_measurement_temperature 298(2)
_cell_measurement_theta_max 28.1
_cell_measurement_theta_min 2.9
_cell_volume 536.79(17)
_computing_cell_refinement 'Bruker SMART'
_computing_data_collection 'Bruker SMART (Bruker, 1999)'
_computing_data_reduction 'Bruker SAINT (Bruker, 1999)'
_computing_molecular_graphics 'Xtal_GX (Hall & du Boulay, 1997)'
_computing_publication_material SHELXL-97
_computing_structure_refinement 'SHELXL-97 (Sheldrick, 1997)'
_computing_structure_solution 'SHELXS-97 (Sheldrick, 1997)'
_diffrn_ambient_temperature 298(2)
_diffrn_detector_area_resol_mean 8.26
_diffrn_measured_fraction_theta_full 0.989
_diffrn_measured_fraction_theta_max 0.910
_diffrn_measurement_device_type 'Bruker SMART APEX CCD system'
_diffrn_measurement_method '\f and \w scans'
_diffrn_radiation_monochromator graphite
_diffrn_radiation_source 'fine-focus sealed tube'
_diffrn_radiation_type MoK\a
_diffrn_radiation_wavelength 0.71073
_diffrn_reflns_av_R_equivalents 0.0153
_diffrn_reflns_av_sigmaI/netI 0.0176
_diffrn_reflns_limit_h_max 10
_diffrn_reflns_limit_h_min -10
_diffrn_reflns_limit_k_max 10
_diffrn_reflns_limit_k_min -10
_diffrn_reflns_limit_l_max 13
_diffrn_reflns_limit_l_min -13
_diffrn_reflns_number 6253
_diffrn_reflns_theta_full 26.90
_diffrn_reflns_theta_max 28.27
_diffrn_reflns_theta_min 2.13
_diffrn_standards_decay_% 0.1
_diffrn_standards_number 181
_exptl_absorpt_coefficient_mu 0.688
_exptl_absorpt_correction_T_max 0.904
_exptl_absorpt_correction_T_min 0.780
_exptl_absorpt_correction_type multi-scan
_exptl_absorpt_process_details 'Bruker SADABS (Bruker, 1999)'
_exptl_crystal_colour colourless
_exptl_crystal_density_diffrn 1.619
_exptl_crystal_density_method 'not measured'
_exptl_crystal_description prismatic
_exptl_crystal_F_000 271
_exptl_crystal_size_max 0.47
_exptl_crystal_size_mid 0.34
_exptl_crystal_size_min 0.15
_refine_diff_density_max 0.309
_refine_diff_density_min -0.326
_refine_diff_density_rms 0.078
_refine_ls_extinction_method none
_refine_ls_goodness_of_fit_ref 1.031
_refine_ls_hydrogen_treatment mixed
_refine_ls_matrix_type full
_refine_ls_number_parameters 171
_refine_ls_number_reflns 2425
_refine_ls_number_restraints 6
_refine_ls_restrained_S_all 1.031
_refine_ls_R_factor_all 0.0382
_refine_ls_R_factor_gt 0.0372
_refine_ls_shift/su_max 0.001
_refine_ls_shift/su_mean 0.000
_refine_ls_structure_factor_coef Fsqd
_refine_ls_weighting_details 'calc w=1/[\s^2^(Fo^2^)+(0.0700P)^2^+0.2500P] where P=(Fo^2^+2Fc^2^)/3'
_refine_ls_weighting_scheme calc
_refine_ls_wR_factor_gt 0.1113
_refine_ls_wR_factor_ref 0.1126
_reflns_number_gt 2326
_reflns_number_total 2425
_reflns_threshold_expression I>2\s(I)
_cod_data_source_file mnax.cif
_cod_data_source_block mnax
_cod_database_code 1500037

loop_
_symmetry_equiv_pos_as_xyz
'x, y, z'
'-x, -y, -z'

loop_
_atom_site_label
_atom_site_type_symbol
_atom_site_fract_x
_atom_site_fract_y
_atom_site_fract_z
_atom_site_U_iso_or_equiv
_atom_site_adp_type
_atom_site_occupancy
_atom_site_symmetry_multiplicity
_atom_site_calc_flag
_atom_site_refinement_flags
_atom_site_disorder_assembly
_atom_site_disorder_group
Mn Mn 0.5000 0.5000 0.5000 0.03280(15) Uani 1 2 d S . .
O1W O 0.7103(2) 0.2140(2) 0.51298(15) 0.0462(4) Uani 1 1 d D . .
H11W H 0.755(4) 0.150(3) 0.5918(16) 0.055 Uiso 1 1 d D . .
H12W H 0.801(3) 0.184(4) 0.450(2) 0.055 Uiso 1 1 d D . .
O2W O 0.2725(2) 0.4267(3) 0.46492(16) 0.0482(4) Uani 1 1 d D . .
H21W H 0.227(4) 0.373(4) 0.5378(19) 0.058 Uiso 1 1 d D . .
H22W H 0.179(3) 0.517(3) 0.421(3) 0.058 Uiso 1 1 d D . .
O3W O 0.5650(2) 0.5744(2) 0.27584(14) 0.0413(3) Uani 1 1 d D . .
H31W H 0.659(3) 0.496(3) 0.235(3) 0.050 Uiso 1 1 d D . .
H32W H 0.501(3) 0.665(3) 0.212(2) 0.050 Uiso 1 1 d D . .
N1 N 1.1290(2) 0.0268(2) 0.23854(16) 0.0368(4) Uani 1 1 d . . .
N2 N 0.9711(2) 0.1630(3) 0.27832(17) 0.0415(4) Uani 1 1 d . . .
N3 N 0.8774(2) 0.2975(2) 0.16754(16) 0.0361(4) Uani 1 1 d . . .
C3A C 0.9849(2) 0.2388(2) 0.05519(17) 0.0278(3) Uani 1 1 d . . .
N4 N 0.9533(2) 0.3258(2) -0.08282(15) 0.0293(3) Uani 1 1 d . . .
C4 C 0.7841(3) 0.5045(3) -0.1221(2) 0.0384(4) Uani 1 1 d . . .
H41 H 0.6893 0.4809 -0.1549 0.046 Uiso 1 1 d R . .
H42 H 0.7299 0.5605 -0.0421 0.046 Uiso 1 1 d R . .
H43 H 0.8220 0.5890 -0.1950 0.046 Uiso 1 1 d R . .
C5 C 1.0804(2) 0.2425(2) -0.18382(17) 0.0272(3) Uani 1 1 d . . .
O5 O 1.05534(19) 0.3130(2) -0.30840(13) 0.0371(3) Uani 1 1 d . . .
N6 N 1.2415(2) 0.0733(2) -0.14074(15) 0.0285(3) Uani 1 1 d . . .
C6 C 1.3786(3) -0.0113(3) -0.2521(2) 0.0401(4) Uani 1 1 d . . .
H61 H 1.4463 -0.1449 -0.2180 0.048 Uiso 1 1 d R . .
H62 H 1.3092 0.0119 -0.3314 0.048 Uiso 1 1 d R . .
H63 H 1.4695 0.0440 -0.2794 0.048 Uiso 1 1 d R . .
C7 C 1.2839(2) -0.0225(2) -0.00254(17) 0.0283(3) Uani 1 1 d . . .
O7 O 1.4282(2) -0.17072(19) 0.02443(14) 0.0401(3) Uani 1 1 d . . .
C7A C 1.1420(2) 0.0717(2) 0.09633(17) 0.0282(3) Uani 1 1 d . . .

loop_
_atom_site_aniso_label
_atom_site_aniso_U_11
_atom_site_aniso_U_22
_atom_site_aniso_U_33
_atom_site_aniso_U_23
_atom_site_aniso_U_13
_atom_site_aniso_U_12
Mn 0.0263(2) 0.0352(2) 0.0236(2) -0.00130(15) -0.00229(14) -0.00380(16)
O1W 0.0401(8) 0.0418(8) 0.0258(7) 0.0006(6) 0.0004(6) 0.0046(6)
O2W 0.0365(8) 0.0663(10) 0.0317(7) 0.0105(7) -0.0090(6) -0.0221(7)
O3W 0.0383(7) 0.0380(7) 0.0232(6) -0.0011(5) -0.0005(5) 0.0019(6)
N1 0.0346(8) 0.0377(8) 0.0222(7) -0.0001(6) -0.0015(6) -0.0050(7)
N2 0.0370(9) 0.0436(9) 0.0246(8) -0.0029(7) 0.0008(6) -0.0035(7)
N3 0.0310(8) 0.0371(8) 0.0252(7) -0.0052(6) 0.0000(6) -0.0026(6)
C3A 0.0251(8) 0.0280(8) 0.0235(8) -0.0026(6) -0.0020(6) -0.0065(6)
N4 0.0257(7) 0.0262(7) 0.0240(7) -0.0004(5) -0.0050(5) -0.0020(6)
C4 0.0308(9) 0.0297(9) 0.0381(10) -0.0021(7) -0.0099(7) 0.0017(7)
C5 0.0244(7) 0.0288(8) 0.0240(8) -0.0007(6) -0.0036(6) -0.0093(6)
O5 0.0332(7) 0.0435(7) 0.0225(6) 0.0020(5) -0.0041(5) -0.0098(6)
N6 0.0249(7) 0.0290(7) 0.0224(7) -0.0032(5) -0.0002(5) -0.0050(6)
C6 0.0352(10) 0.0414(10) 0.0298(9) -0.0095(8) 0.0043(7) -0.0050(8)
C7 0.0256(8) 0.0264(8) 0.0256(8) -0.0013(6) -0.0028(6) -0.0064(6)
O7 0.0342(7) 0.0320(7) 0.0314(7) -0.0015(5) -0.0030(5) 0.0035(5)
C7A 0.0263(8) 0.0270(8) 0.0225(8) -0.0005(6) -0.0029(6) -0.0057(6)

loop_
_atom_type_symbol
_atom_type_description
_atom_type_scat_dispersion_real
_atom_type_scat_dispersion_imag
_atom_type_scat_source
C C 0.0033 0.0016 'International Tables Vol C Tables 4.2.6.8 and 6.1.1.4'
H H 0.0000 0.0000 'International Tables Vol C Tables 4.2.6.8 and 6.1.1.4'
N N 0.0061 0.0033 'International Tables Vol C Tables 4.2.6.8 and 6.1.1.4'
O O 0.0106 0.0060 'International Tables Vol C Tables 4.2.6.8 and 6.1.1.4'
Mn Mn 0.3368 0.7283 'International Tables Vol C Tables 4.2.6.8 and 6.1.1.4'

loop_
_geom_angle_atom_site_label_1
_geom_angle_atom_site_label_2
_geom_angle_atom_site_label_3
_geom_angle
_geom_angle_site_symmetry_1
_geom_angle_site_symmetry_3
_geom_angle_publ_flag
O1W Mn O1W 180.0 2_666 . ?
O1W Mn O3W 87.99(5) 2_666 . ?
O1W Mn O3W 92.01(5) . . ?
O1W Mn O3W 92.01(5) 2_666 2_666 ?
O1W Mn O3W 87.99(5) . 2_666 ?
O3W Mn O3W 180.00(8) . 2_666 ?
O1W Mn O2W 91.16(7) 2_666 2_666 ?
O1W Mn O2W 88.84(7) . 2_666 ?
O3W Mn O2W 88.38(6) . 2_666 ?
O3W Mn O2W 91.62(6) 2_666 2_666 ?
O1W Mn O2W 88.84(7) 2_666 . ?
O1W Mn O2W 91.16(7) . . ?
O3W Mn O2W 91.62(6) . . ?
O3W Mn O2W 88.38(6) 2_666 . ?
O2W Mn O2W 179.999(2) 2_666 . ?
Mn O1W H11W 118.2(19) . . ?
Mn O1W H12W 121.4(19) . . ?
H11W O1W H12W 108(3) . . ?
Mn O2W H21W 115(2) . . ?
Mn O2W H22W 115(2) . . ?
H21W O2W H22W 108(3) . . ?
Mn O3W H31W 120.6(18) . . ?
Mn O3W H32W 131.9(19) . . ?
H31W O3W H32W 107(3) . . ?
N2 N1 C7A 106.28(14) . . ?
N1 N2 N3 112.17(15) . . ?
C3A N3 N2 104.77(14) . . ?
N3 C3A N4 127.78(15) . . ?
N3 C3A C7A 109.63(15) . . ?
N4 C3A C7A 122.58(15) . . ?
C5 N4 C3A 119.11(14) . . ?
C5 N4 C4 120.09(15) . . ?
C3A N4 C4 120.80(15) . . ?
N4 C4 H41 109.4 . . ?
N4 C4 H42 109.4 . . ?
H41 C4 H42 109.5 . . ?
N4 C4 H43 109.6 . . ?
H41 C4 H43 109.5 . . ?
H42 C4 H43 109.5 . . ?
O5 C5 N4 121.27(15) . . ?
O5 C5 N6 120.88(15) . . ?
N4 C5 N6 117.85(14) . . ?
C7 N6 C5 126.22(14) . . ?
C7 N6 C6 117.13(14) . . ?
C5 N6 C6 116.65(14) . . ?
N6 C6 H61 109.4 . . ?
N6 C6 H62 109.5 . . ?
H61 C6 H62 109.5 . . ?
N6 C6 H63 109.5 . . ?
H61 C6 H63 109.5 . . ?
H62 C6 H63 109.5 . . ?
O7 C7 N6 121.30(16) . . ?
O7 C7 C7A 126.32(16) . . ?
N6 C7 C7A 112.38(14) . . ?
N1 C7A C3A 107.15(15) . . ?
N1 C7A C7 131.01(16) . . ?
C3A C7A C7 121.84(15) . . ?

loop_
_geom_bond_atom_site_label_1
_geom_bond_atom_site_label_2
_geom_bond_distance
_geom_bond_site_symmetry_2
_geom_bond_publ_flag
Mn O1W 2.1413(15) 2_666 ?
Mn O1W 2.1413(15) . ?
Mn O3W 2.1790(14) . ?
Mn O3W 2.1790(14) 2_666 ?
Mn O2W 2.1983(16) 2_666 ?
Mn O2W 2.1983(16) . ?
O1W H11W 0.847(10) . ?
O1W H12W 0.849(10) . ?
O2W H21W 0.848(10) . ?
O2W H22W 0.849(10) . ?
O3W H31W 0.853(10) . ?
O3W H32W 0.850(10) . ?
N1 N2 1.316(2) . ?
N1 C7A 1.360(2) . ?
N2 N3 1.362(2) . ?
N3 C3A 1.332(2) . ?
C3A N4 1.372(2) . ?
C3A C7A 1.374(2) . ?
N4 C5 1.364(2) . ?
N4 C4 1.466(2) . ?
C4 H41 0.9600 . ?
C4 H42 0.9600 . ?
C4 H43 0.9600 . ?
C5 O5 1.226(2) . ?
C5 N6 1.401(2) . ?
N6 C7 1.399(2) . ?
N6 C6 1.474(2) . ?
C6 H61 0.9600 . ?
C6 H62 0.9600 . ?
C6 H63 0.9600 . ?
C7 O7 1.224(2) . ?
C7 C7A 1.427(2) . ?

loop_
_geom_hbond_atom_site_label_D
_geom_hbond_atom_site_label_H
_geom_hbond_atom_site_label_A
_geom_hbond_distance_DH
_geom_hbond_distance_HA
_geom_hbond_distance_DA
_geom_hbond_angle_DHA
_geom_hbond_site_symmetry_A
O1W H12W N2 0.849(10) 1.965(12) 2.799(2) 167(3) .
O1W H11W N1 0.847(10) 1.947(11) 2.789(2) 172(3) 2_756
O2W H21W O5 0.848(10) 1.955(13) 2.779(2) 164(3) 1_456
O2W H22W O5 0.849(10) 2.020(12) 2.855(2) 168(3) 2_665
O3W H31W N3 0.853(10) 1.908(11) 2.756(2) 172(3) .
O3W H32W O7 0.850(10) 1.983(13) 2.7998(19) 161(3) 1_465
